data_4000575
loop_
_publ_author_name
'Crerar, Shane J.'
'Deakin, Laura'
'Mar, Arthur'

_publ_section_title
;
 Structure and Physical Properties of Ternary Antimonide YbCr~3~Sb~3~
;
_journal_coden_ASTM CMATEX
_journal_issue 10
_journal_name_full 'Chemistry of Materials'
_journal_page_first 2780
_journal_page_last 2784
_journal_paper_doi 10.1021/cm0506151
_journal_volume 17
_journal_year 2005
_chemical_formula_structural 'Yb Cr Sb3'
_chemical_formula_sum 'Cr Sb3 Yb'
_chemical_formula_weight 590.29
_chemical_name_common 'ytterbium chromium antimonide'
_chemical_name_systematic 'ytterbium chromium triantimonide'
_space_group_IT_number 57
_space_group_name_Hall '-P 2c 2b'
_space_group_name_H-M_alt 'P b c m'
_symmetry_cell_setting orthorhombic
_symmetry_space_group_name_Hall '-P 2c 2b'
_symmetry_space_group_name_H-M 'P b c m'
_atom_sites_solution_hydrogens none
_atom_sites_solution_primary direct
_atom_sites_solution_secondary difmap
_cell_angle_alpha 90.00
_cell_angle_beta 90.00
_cell_angle_gamma 90.00
_cell_formula_units_Z 4
_cell_length_a 12.981(3)
_cell_length_b 6.1396(12)
_cell_length_c 5.9926(12)
_cell_measurement_reflns_used 2892
_cell_measurement_temperature 295(2)
_cell_measurement_theta_max 33.05
_cell_measurement_theta_min 5.01
_cell_volume 477.60(16)
_computing_cell_refinement 'Bruker SAINT 6.45 (Bruker, 2003)'
_computing_data_collection 'Bruker SMART 5.015 (Bruker, 1997)'
_computing_data_reduction 'Bruker SAINT 6.45'
_computing_molecular_graphics 'ATOMS 5.1 (Dowty, 1999)'
_computing_publication_material 'Bruker SHELXTL 6.12'
_computing_structure_refinement 'Bruker SHELXTL 6.12'
_computing_structure_solution 'Bruker SHELXTL 6.12'
_diffrn_ambient_temperature 295(2)
_diffrn_detector_area_resol_mean ?
_diffrn_measured_fraction_theta_full 0.988
_diffrn_measured_fraction_theta_max 0.988
_diffrn_measurement_device_type 'Bruker Platform/SMART 1000 CCD'
_diffrn_measurement_method '\w scans (0.2\%)'
_diffrn_radiation_monochromator graphite
_diffrn_radiation_source 'fine-focus sealed tube'
_diffrn_radiation_type MoK\a
_diffrn_radiation_wavelength 0.71073
_diffrn_reflns_av_R_equivalents 0.0592
_diffrn_reflns_av_sigmaI/netI 0.0387
_diffrn_reflns_limit_h_max 19
_diffrn_reflns_limit_h_min -19
_diffrn_reflns_limit_k_max 9
_diffrn_reflns_limit_k_min -9
_diffrn_reflns_limit_l_max 9
_diffrn_reflns_limit_l_min -9
_diffrn_reflns_number 6074
_diffrn_reflns_theta_full 33.16
_diffrn_reflns_theta_max 33.16
_diffrn_reflns_theta_min 1.57
_exptl_absorpt_coefficient_mu 38.140
_exptl_absorpt_correction_T_max 0.654
_exptl_absorpt_correction_T_min 0.087
_exptl_absorpt_correction_type numerical
_exptl_absorpt_process_details 'Bruker SHELXTL 6.12 (Sheldrick, 2001)'
_exptl_crystal_colour black
_exptl_crystal_density_diffrn 8.209
_exptl_crystal_description needle
_exptl_crystal_F_000 988
_exptl_crystal_size_max 0.20
_exptl_crystal_size_mid 0.04
_exptl_crystal_size_min 0.01
_refine_diff_density_max 7.799
_refine_diff_density_min -3.192
_refine_diff_density_rms 0.982
_refine_ls_extinction_coef ?
_refine_ls_extinction_method none
_refine_ls_goodness_of_fit_ref 1.173
_refine_ls_hydrogen_treatment none
_refine_ls_matrix_type full
_refine_ls_number_parameters 29
_refine_ls_number_reflns 974
_refine_ls_number_restraints 0
_refine_ls_restrained_S_all 1.173
_refine_ls_R_factor_all 0.0710
_refine_ls_R_factor_gt 0.0590
_refine_ls_shift/su_max 0.001
_refine_ls_shift/su_mean 0.000
_refine_ls_structure_factor_coef Fsqd
_refine_ls_weighting_details 'calc w=1/[\s^2^(Fo^2^)+(0.0920P)^2^+10.3941P] where P=(Fo^2^+2Fc^2^)/3'
_refine_ls_weighting_scheme calc
_refine_ls_wR_factor_gt 0.1550
_refine_ls_wR_factor_ref 0.1613
_reflns_number_gt 825
_reflns_number_total 974
_reflns_threshold_expression I>2\s(I)
_cod_data_source_file cm0506151si20050321_044701.cif
_cod_data_source_block pbcm
_cod_database_code 4000575

loop_
_symmetry_equiv_pos_as_xyz
'x, y, z'
'-x, -y, z+1/2'
'-x, y+1/2, -z+1/2'
'x, -y+1/2, -z'
'-x, -y, -z'
'x, y, -z-1/2'
'x, -y-1/2, z-1/2'
'-x, y-1/2, z'

loop_
_atom_site_label
_atom_site_type_symbol
_atom_site_fract_x
_atom_site_fract_y
_atom_site_fract_z
_atom_site_U_iso_or_equiv
_atom_site_adp_type
_atom_site_occupancy
_atom_site_symmetry_multiplicity
_atom_site_calc_flag
_atom_site_refinement_flags
_atom_site_disorder_assembly
_atom_site_disorder_group
Yb Yb 0.31066(6) 0.00136(11) 0.2500 0.0134(2) Uani 1 4 d S . .
Cr Cr 0.9018(2) 0.2500 0.0000 0.0120(5) Uani 1 4 d S . .
Sb1 Sb 0.06561(9) 0.11454(17) 0.2500 0.0127(3) Uani 1 4 d S . .
Sb2 Sb 0.22056(10) 0.48975(17) 0.2500 0.0131(3) Uani 1 4 d S . .
Sb3 Sb 0.50211(8) 0.2500 0.0000 0.0132(3) Uani 1 4 d S . .

loop_
_atom_site_aniso_label
_atom_site_aniso_U_11
_atom_site_aniso_U_22
_atom_site_aniso_U_33
_atom_site_aniso_U_23
_atom_site_aniso_U_13
_atom_site_aniso_U_12
Yb 0.0141(4) 0.0105(4) 0.0156(4) 0.000 0.000 0.0006(2)
Cr 0.0142(13) 0.0071(11) 0.0147(13) -0.0009(9) 0.000 0.000
Sb1 0.0130(5) 0.0075(5) 0.0175(5) 0.000 0.000 0.0010(4)
Sb2 0.0151(6) 0.0088(5) 0.0155(6) 0.000 0.000 0.0013(4)
Sb3 0.0151(6) 0.0111(6) 0.0136(6) -0.0003(3) 0.000 0.000

loop_
_atom_type_symbol
_atom_type_description
_atom_type_scat_dispersion_real
_atom_type_scat_dispersion_imag
_atom_type_scat_source
Cr Cr 0.3209 0.6236 'International Tables Vol C Tables 4.2.6.8 and 6.1.1.4'
Sb Sb -0.5866 1.5461 'International Tables Vol C Tables 4.2.6.8 and 6.1.1.4'
Yb Yb -0.3850 5.5486 'International Tables Vol C Tables 4.2.6.8 and 6.1.1.4'

loop_
_geom_angle_atom_site_label_1
_geom_angle_atom_site_label_2
_geom_angle_atom_site_label_3
_geom_angle
_geom_angle_site_symmetry_1
_geom_angle_site_symmetry_3
_geom_angle_publ_flag
Sb2 Yb Sb2 137.31(5) 7_565 7_566 ?
Sb2 Yb Sb2 81.49(3) 7_565 . ?
Sb2 Yb Sb2 81.49(3) 7_566 . ?
Sb2 Yb Sb3 135.26(3) 7_565 2_655 ?
Sb2 Yb Sb3 81.40(3) 7_566 2_655 ?
Sb2 Yb Sb3 135.65(3) . 2_655 ?
Sb2 Yb Sb3 81.40(3) 7_565 5_655 ?
Sb2 Yb Sb3 135.26(3) 7_566 5_655 ?
Sb2 Yb Sb3 135.65(3) . 5_655 ?
Sb3 Yb Sb3 54.98(2) 2_655 5_655 ?
Sb2 Yb Sb1 68.97(2) 7_565 . ?
Sb2 Yb Sb1 68.97(2) 7_566 . ?
Sb2 Yb Sb1 56.37(3) . . ?
Sb3 Yb Sb1 146.42(2) 2_655 . ?
Sb3 Yb Sb1 146.42(2) 5_655 . ?
Sb2 Yb Sb3 133.89(3) 7_565 6_556 ?
Sb2 Yb Sb3 80.91(3) 7_566 6_556 ?
Sb2 Yb Sb3 80.89(3) . 6_556 ?
Sb3 Yb Sb3 56.143(17) 2_655 6_556 ?
Sb3 Yb Sb3 82.22(2) 5_655 6_556 ?
Sb1 Yb Sb3 129.87(3) . 6_556 ?
Sb2 Yb Sb3 80.91(3) 7_565 . ?
Sb2 Yb Sb3 133.89(3) 7_566 . ?
Sb2 Yb Sb3 80.89(3) . . ?
Sb3 Yb Sb3 82.22(2) 2_655 . ?
Sb3 Yb Sb3 56.143(17) 5_655 . ?
Sb1 Yb Sb3 129.87(3) . . ?
Sb3 Yb Sb3 54.38(2) 6_556 . ?
Sb2 Yb Sb2 83.63(3) 7_565 1_545 ?
Sb2 Yb Sb2 83.63(3) 7_566 1_545 ?
Sb2 Yb Sb2 138.27(5) . 1_545 ?
Sb3 Yb Sb2 79.38(3) 2_655 1_545 ?
Sb3 Yb Sb2 79.38(3) 5_655 1_545 ?
Sb1 Yb Sb2 81.90(3) . 1_545 ?
Sb3 Yb Sb2 134.49(2) 6_556 1_545 ?
Sb3 Yb Sb2 134.49(2) . 1_545 ?
Sb2 Yb Cr 47.30(2) 7_565 5_655 ?
Sb2 Yb Cr 96.88(4) 7_566 5_655 ?
Sb2 Yb Cr 97.15(3) . 5_655 ?
Sb3 Yb Cr 125.34(3) 2_655 5_655 ?
Sb3 Yb Cr 100.55(4) 5_655 5_655 ?
Sb1 Yb Cr 47.45(3) . 5_655 ?
Sb3 Yb Cr 177.22(4) 6_556 5_655 ?
Sb3 Yb Cr 127.40(2) . 5_655 ?
Sb2 Yb Cr 46.48(2) 1_545 5_655 ?
Sb2 Yb Cr 96.88(4) 7_565 2_655 ?
Sb2 Yb Cr 47.30(2) 7_566 2_655 ?
Sb2 Yb Cr 97.15(3) . 2_655 ?
Sb3 Yb Cr 100.55(4) 2_655 2_655 ?
Sb3 Yb Cr 125.34(3) 5_655 2_655 ?
Sb1 Yb Cr 47.45(3) . 2_655 ?
Sb3 Yb Cr 127.40(2) 6_556 2_655 ?
Sb3 Yb Cr 177.22(4) . 2_655 ?
Sb2 Yb Cr 46.48(2) 1_545 2_655 ?
Cr Yb Cr 50.72(4) 5_655 2_655 ?
Sb2 Yb Yb 129.81(3) 7_565 7_566 ?
Sb2 Yb Yb 48.36(2) 7_566 7_566 ?
Sb2 Yb Yb 48.324(17) . 7_566 ?
Sb3 Yb Yb 90.919(11) 2_655 7_566 ?
Sb3 Yb Yb 131.507(18) 5_655 7_566 ?
Sb1 Yb Yb 81.239(17) . 7_566 ?
Sb3 Yb Yb 49.282(18) 6_556 7_566 ?
Sb3 Yb Yb 89.30(2) . 7_566 ?
Sb2 Yb Yb 131.978(15) 1_545 7_566 ?
Cr Yb Yb 127.95(3) 5_655 7_566 ?
Cr Yb Yb 90.853(10) 2_655 7_566 ?
Sb2 Cr Sb2 108.10(11) 3_645 5_665 ?
Sb2 Cr Sb1 105.76(4) 3_645 3_655 ?
Sb2 Cr Sb1 84.87(4) 5_665 3_655 ?
Sb2 Cr Sb1 84.87(4) 3_645 5_655 ?
Sb2 Cr Sb1 105.76(4) 5_665 5_655 ?
Sb1 Cr Sb1 162.16(13) 3_655 5_655 ?
Sb2 Cr Sb1 88.48(4) 3_645 1_655 ?
Sb2 Cr Sb1 160.18(7) 5_665 1_655 ?
Sb1 Cr Sb1 80.08(5) 3_655 1_655 ?
Sb1 Cr Sb1 86.03(6) 5_655 1_655 ?
Sb2 Cr Sb1 160.18(7) 3_645 7_665 ?
Sb2 Cr Sb1 88.48(4) 5_665 7_665 ?
Sb1 Cr Sb1 86.03(6) 3_655 7_665 ?
Sb1 Cr Sb1 80.08(5) 5_655 7_665 ?
Sb1 Cr Sb1 77.73(8) 1_655 7_665 ?
Sb2 Cr Yb 60.90(5) 3_645 5_655 ?
Sb2 Cr Yb 63.92(5) 5_665 5_655 ?
Sb1 Cr Yb 136.05(9) 3_655 5_655 ?
Sb1 Cr Yb 61.62(4) 5_655 5_655 ?
Sb1 Cr Yb 135.61(3) 1_655 5_655 ?
Sb1 Cr Yb 120.89(2) 7_665 5_655 ?
Sb2 Cr Yb 63.92(5) 3_645 3_655 ?
Sb2 Cr Yb 60.90(5) 5_665 3_655 ?
Sb1 Cr Yb 61.62(4) 3_655 3_655 ?
Sb1 Cr Yb 136.05(9) 5_655 3_655 ?
Sb1 Cr Yb 120.89(2) 1_655 3_655 ?
Sb1 Cr Yb 135.61(3) 7_665 3_655 ?
Yb Cr Yb 75.89(6) 5_655 3_655 ?
Cr Sb1 Cr 66.67(3) 5_655 2_655 ?
Cr Sb1 Cr 93.97(6) 5_655 1_455 ?
Cr Sb1 Cr 132.24(5) 2_655 1_455 ?
Cr Sb1 Cr 132.24(5) 5_655 6_456 ?
Cr Sb1 Cr 93.97(6) 2_655 6_456 ?
Cr Sb1 Cr 66.54(7) 1_455 6_456 ?
Cr Sb1 Sb2 121.09(7) 5_655 . ?
Cr Sb1 Sb2 121.09(7) 2_655 . ?
Cr Sb1 Sb2 106.42(5) 1_455 . ?
Cr Sb1 Sb2 106.42(5) 6_456 . ?
Cr Sb1 Yb 70.93(6) 5_655 . ?
Cr Sb1 Yb 70.93(6) 2_655 . ?
Cr Sb1 Yb 145.66(4) 1_455 . ?
Cr Sb1 Yb 145.66(4) 6_456 . ?
Sb2 Sb1 Yb 61.20(4) . . ?
Cr Sb2 Cr 67.24(5) 2_665 5_665 ?
Cr Sb2 Sb1 93.36(6) 2_665 . ?
Cr Sb2 Sb1 93.36(6) 5_665 . ?
Cr Sb2 Yb 71.80(4) 2_665 7_566 ?
Cr Sb2 Yb 135.99(3) 5_665 7_566 ?
Sb1 Sb2 Yb 104.59(2) . 7_566 ?
Cr Sb2 Yb 135.99(3) 2_665 7_565 ?
Cr Sb2 Yb 71.80(4) 5_665 7_565 ?
Sb1 Sb2 Yb 104.59(2) . 7_565 ?
Yb Sb2 Yb 137.31(5) 7_566 7_565 ?
Cr Sb2 Yb 139.77(3) 2_665 . ?
Cr Sb2 Yb 139.77(3) 5_665 . ?
Sb1 Sb2 Yb 62.43(4) . . ?
Yb Sb2 Yb 83.32(3) 7_566 . ?
Yb Sb2 Yb 83.32(3) 7_565 . ?
Cr Sb2 Yb 69.60(4) 2_665 1_565 ?
Cr Sb2 Yb 69.60(4) 5_665 1_565 ?
Sb1 Sb2 Yb 159.30(5) . 1_565 ?
Yb Sb2 Yb 81.79(3) 7_566 1_565 ?
Yb Sb2 Yb 81.79(3) 7_565 1_565 ?
Yb Sb2 Yb 138.27(5) . 1_565 ?
Sb3 Sb3 Sb3 180.00(8) 6_556 6 ?
Sb3 Sb3 Sb3 90.0 6_556 5_655 ?
Sb3 Sb3 Sb3 90.0 6 5_655 ?
Sb3 Sb3 Sb3 90.0 6_556 5_665 ?
Sb3 Sb3 Sb3 90.0 6 5_665 ?
Sb3 Sb3 Sb3 177.96(8) 5_655 5_665 ?
Sb3 Sb3 Yb 62.509(12) 6_556 3_655 ?
Sb3 Sb3 Yb 117.491(11) 6 3_655 ?
Sb3 Sb3 Yb 119.26(4) 5_655 3_655 ?
Sb3 Sb3 Yb 62.48(3) 5_665 3_655 ?
Sb3 Sb3 Yb 117.491(11) 6_556 5_655 ?
Sb3 Sb3 Yb 62.509(12) 6 5_655 ?
Sb3 Sb3 Yb 62.48(3) 5_655 5_655 ?
Sb3 Sb3 Yb 119.26(4) 5_665 5_655 ?
Yb Sb3 Yb 83.01(4) 3_655 5_655 ?
Sb3 Sb3 Yb 62.812(11) 6_556 . ?
Sb3 Sb3 Yb 117.188(11) 6 . ?
Sb3 Sb3 Yb 61.38(3) 5_655 . ?
Sb3 Sb3 Yb 116.87(4) 5_665 . ?
Yb Sb3 Yb 125.314(16) 3_655 . ?
Yb Sb3 Yb 123.857(17) 5_655 . ?
Sb3 Sb3 Yb 117.188(11) 6_556 7_565 ?
Sb3 Sb3 Yb 62.812(11) 6 7_565 ?
Sb3 Sb3 Yb 116.87(4) 5_655 7_565 ?
Sb3 Sb3 Yb 61.38(3) 5_665 7_565 ?
Yb Sb3 Yb 123.857(17) 3_655 7_565 ?
Yb Sb3 Yb 125.314(16) 5_655 7_565 ?
Yb Sb3 Yb 81.44(4) . 7_565 ?

loop_
_geom_bond_atom_site_label_1
_geom_bond_atom_site_label_2
_geom_bond_distance
_geom_bond_site_symmetry_2
_geom_bond_publ_flag
Yb Sb2 3.2170(8) 7_565 ?
Yb Sb2 3.2170(8) 7_566 ?
Yb Sb2 3.2186(14) . ?
Yb Sb3 3.2455(11) 2_655 ?
Yb Sb3 3.2455(12) 5_655 ?
Yb Sb1 3.2560(16) . ?
Yb Sb3 3.2788(12) 6_556 ?
Yb Sb3 3.2788(12) . ?
Yb Sb2 3.3518(14) 1_545 ?
Yb Cr 3.498(2) 5_655 ?
Yb Cr 3.498(2) 2_655 ?
Yb Yb 4.2778(11) 7_566 ?
Cr Sb2 2.7057(19) 3_645 ?
Cr Sb2 2.7057(19) 5_665 ?
Cr Sb1 2.7262(11) 3_655 ?
Cr Sb1 2.7262(11) 5_655 ?
Cr Sb1 2.731(2) 1_655 ?
Cr Sb1 2.731(2) 7_665 ?
Cr Yb 3.498(2) 5_655 ?
Cr Yb 3.498(2) 3_655 ?
Sb1 Cr 2.7262(11) 5_655 ?
Sb1 Cr 2.7262(11) 2_655 ?
Sb1 Cr 2.731(2) 1_455 ?
Sb1 Cr 2.731(2) 6_456 ?
Sb1 Sb2 3.0582(17) . ?
Sb2 Cr 2.7057(19) 2_665 ?
Sb2 Cr 2.7057(19) 5_665 ?
Sb2 Yb 3.2170(8) 7_566 ?
Sb2 Yb 3.2170(8) 7_565 ?
Sb2 Yb 3.3518(14) 1_565 ?
Sb3 Sb3 2.9963(6) 6_556 ?
Sb3 Sb3 2.9963(6) 6 ?
Sb3 Sb3 3.0703(6) 5_655 ?
Sb3 Sb3 3.0703(6) 5_665 ?
Sb3 Yb 3.2455(12) 3_655 ?
Sb3 Yb 3.2455(11) 5_655 ?
Sb3 Yb 3.2788(12) 7_565 ?
